data_4506118
loop_
_publ_author_name
'Royer, James E.'
'Zhang, Chengyi'
'Kummel, Andrew C.'
'Trogler, William C.'

_publ_section_title
;
 Air-stable spin-coated naphthalocyanine transistors for enhanced chemical
 vapor detection.
;
_journal_issue 14
_journal_name_full 'Langmuir : the ACS journal of surfaces and colloids'
_journal_page_first 6192
_journal_page_last 6200
_journal_paper_doi 10.1021/la204486y
_journal_volume 28
_journal_year 2012
_chemical_formula_sum 'C80 H0 N8 O8'
_chemical_formula_weight 1200.88
_chemical_name_systematic
; 
 ? 
;
_space_group_IT_number 14
_symmetry_cell_setting monoclinic
_symmetry_space_group_name_Hall '-P 2yn'
_symmetry_space_group_name_H-M 'P 1 21/n 1'
_atom_sites_solution_hydrogens geom
_atom_sites_solution_primary direct
_atom_sites_solution_secondary difmap
_audit_creation_method SHELXL-97
_cell_angle_alpha 90.00
_cell_angle_beta 102.199(2)
_cell_angle_gamma 90.00
_cell_formula_units_Z 2
_cell_length_a 8.0487(11)
_cell_length_b 31.630(4)
_cell_length_c 15.884(2)
_cell_measurement_reflns_used 9842
_cell_measurement_temperature 100(2)
_cell_measurement_theta_max 28.07
_cell_measurement_theta_min 2.34
_cell_volume 3952.4(9)
_computing_cell_refinement 'Bruker SAINT'
_computing_data_collection 'Bruker APEX2'
_computing_data_reduction 'Bruker SAINT'
_computing_molecular_graphics 'Bruker SHELXTL'
_computing_publication_material 'Bruker SHELXTL'
_computing_structure_refinement 'SHELXL-97 (Sheldrick, 2008)'
_computing_structure_solution 'SHELXS-97 (Sheldrick, 2008)'
_diffrn_ambient_temperature 100(2)
_diffrn_measured_fraction_theta_full 0.999
_diffrn_measured_fraction_theta_max 0.934
_diffrn_measurement_device_type 'Bruker APEX CCD'
_diffrn_measurement_method '\f scans'
_diffrn_radiation_monochromator graphite
_diffrn_radiation_source 'fine-focus sealed tube'
_diffrn_radiation_type MoK\a
_diffrn_radiation_wavelength 0.71073
_diffrn_reflns_av_R_equivalents 0.0439
_diffrn_reflns_av_sigmaI/netI 0.0368
_diffrn_reflns_limit_h_max 10
_diffrn_reflns_limit_h_min -10
_diffrn_reflns_limit_k_max 35
_diffrn_reflns_limit_k_min -41
_diffrn_reflns_limit_l_max 20
_diffrn_reflns_limit_l_min -21
_diffrn_reflns_number 38315
_diffrn_reflns_theta_full 25.00
_diffrn_reflns_theta_max 28.39
_diffrn_reflns_theta_min 1.29
_exptl_absorpt_coefficient_mu 0.068
_exptl_absorpt_correction_T_max 0.9813
_exptl_absorpt_correction_T_min 0.9702
_exptl_absorpt_correction_type multi-scan
_exptl_absorpt_process_details SADABS
_exptl_crystal_colour brown
_exptl_crystal_density_diffrn 1.009
_exptl_crystal_density_meas ?
_exptl_crystal_density_method 'not measured'
_exptl_crystal_description Block
_exptl_crystal_F_000 1200
_exptl_crystal_size_max 0.45
_exptl_crystal_size_mid 0.35
_exptl_crystal_size_min 0.28
_refine_diff_density_max 0.281
_refine_diff_density_min -0.320
_refine_diff_density_rms 0.051
_refine_ls_extinction_coef 'not measured'
_refine_ls_extinction_method none
_refine_ls_goodness_of_fit_ref 1.017
_refine_ls_hydrogen_treatment constr
_refine_ls_matrix_type full
_refine_ls_number_parameters 542
_refine_ls_number_reflns 9266
_refine_ls_number_restraints 0
_refine_ls_restrained_S_all 1.017
_refine_ls_R_factor_all 0.0620
_refine_ls_R_factor_gt 0.0482
_refine_ls_shift/su_max 0.001
_refine_ls_shift/su_mean 0.000
_refine_ls_structure_factor_coef Fsqd
_refine_ls_weighting_details 'calc w=1/[\s^2^(Fo^2^)+(0.0518P)^2^+1.9466P] where P=(Fo^2^+2Fc^2^)/3'
_refine_ls_weighting_scheme calc
_refine_ls_wR_factor_gt 0.1133
_refine_ls_wR_factor_ref 0.1246
_reflns_number_gt 7446
_reflns_number_total 9266
_reflns_threshold_expression >2\s(I)
_cod_data_source_file la204486y_si_002.cif
_cod_data_source_block trog30
_cod_depositor_comments
;
The following automatic conversions were performed:

'_symmetry_cell_setting' value 'Monoclinic' changed to 'monoclinic'
according to /home/saulius/struct/CIF-dictionaries/cif_core.dic
dictionary named 'cif_core.dic' version 2.4.1 from 2010-06-29.

Automatic conversion script
Id: cif_fix_values 1715 2011-07-08 13:25:40Z adriana 

The following automatic conversions were performed:

'_exptl_crystal_density_meas' value 'not measured' was changed to '?'
- the value is perceived as not measured.

Automatic conversion script
Id: cif_fix_values 3008 2015-01-20 13:52:24Z robertas 
;
_cod_original_cell_volume 3952.5(9)
_cod_original_sg_symbol_H-M P2(1)/n
_cod_database_code 4506118

loop_
_symmetry_equiv_pos_as_xyz
'x, y, z'
'-x+1/2, y+1/2, -z+1/2'
'-x, -y, -z'
'x-1/2, -y-1/2, z-1/2'

loop_
_atom_site_label
_atom_site_type_symbol
_atom_site_fract_x
_atom_site_fract_y
_atom_site_fract_z
_atom_site_U_iso_or_equiv
_atom_site_adp_type
_atom_site_occupancy
_atom_site_symmetry_multiplicity
_atom_site_calc_flag
_atom_site_refinement_flags
_atom_site_disorder_assembly
_atom_site_disorder_group
O1 O 0.23306(12) 0.04137(3) 0.16660(6) 0.0184(2) Uani 1 1 d . . .
O2 O -0.18659(12) 0.12918(3) 0.74795(6) 0.0196(2) Uani 1 1 d . . .
O3 O -0.13671(12) 0.18613(3) 0.55108(6) 0.0199(2) Uani 1 1 d . . .
O4 O 0.21065(12) 0.14484(3) 0.29219(6) 0.0183(2) Uani 1 1 d . . .
N1 N 0.09886(14) -0.01473(4) 0.39680(7) 0.0186(2) Uani 1 1 d . . .
H1N H 0.0662 -0.0073 0.4441 0.022 Uiso 1 1 calc R . .
N2 N -0.10520(14) 0.09057(4) 0.58303(7) 0.0179(2) Uani 1 1 d . . .
N3 N 0.00431(14) 0.05950(4) 0.46597(7) 0.0185(2) Uani 1 1 d . . .
N4 N 0.12891(14) 0.05491(4) 0.33977(7) 0.0183(2) Uani 1 1 d . . .
C1 C 0.13382(17) 0.01327(4) 0.33706(8) 0.0177(3) Uani 1 1 d . . .
C2 C 0.17985(16) -0.01157(4) 0.26790(8) 0.0171(3) Uani 1 1 d . . .
C3 C 0.22516(16) 0.00013(4) 0.19199(8) 0.0167(3) Uani 1 1 d . . .
C4 C 0.26743(16) -0.03206(4) 0.13773(8) 0.0171(3) Uani 1 1 d . . .
C5 C 0.32017(17) -0.02196(5) 0.06013(8) 0.0196(3) Uani 1 1 d . . .
H5 H 0.3253 0.0068 0.0436 0.023 Uiso 1 1 calc R . .
C6 C 0.36357(18) -0.05310(5) 0.00899(8) 0.0216(3) Uani 1 1 d . . .
H6 H 0.4000 -0.0458 -0.0422 0.026 Uiso 1 1 calc R . .
C7 C -0.35459(18) 0.09595(5) 0.96818(9) 0.0226(3) Uani 1 1 d . . .
H7 H -0.3863 0.1173 1.0037 0.027 Uiso 1 1 calc R . .
C8 C -0.30028(18) 0.10696(5) 0.89488(8) 0.0203(3) Uani 1 1 d . . .
H8 H -0.2923 0.1360 0.8808 0.024 Uiso 1 1 calc R . .
C9 C -0.25599(17) 0.07551(4) 0.83985(8) 0.0173(3) Uani 1 1 d . . .
C10 C -0.20120(17) 0.08676(4) 0.76322(8) 0.0174(3) Uani 1 1 d . . .
C11 C -0.16963(17) 0.05496(4) 0.70948(8) 0.0171(3) Uani 1 1 d . . .
C12 C -0.12092(17) 0.05571(4) 0.62608(8) 0.0172(3) Uani 1 1 d . . .
C13 C -0.04683(17) 0.09226(4) 0.51053(8) 0.0173(3) Uani 1 1 d . . .
C14 C -0.01659(16) 0.13260(4) 0.47190(8) 0.0169(3) Uani 1 1 d . . .
C15 C -0.05050(17) 0.17388(4) 0.48949(8) 0.0170(3) Uani 1 1 d . . .
C16 C 0.00979(17) 0.20683(4) 0.44265(8) 0.0177(3) Uani 1 1 d . . .
C17 C -0.01773(18) 0.24991(4) 0.45947(9) 0.0208(3) Uani 1 1 d . . .
H17 H -0.0778 0.2572 0.5028 0.025 Uiso 1 1 calc R . .
C18 C 0.04119(19) 0.28118(5) 0.41399(9) 0.0236(3) Uani 1 1 d . . .
H18 H 0.0218 0.3100 0.4261 0.028 Uiso 1 1 calc R . .
C19 C 0.13054(19) 0.27109(5) 0.34914(9) 0.0234(3) Uani 1 1 d . . .
H19 H 0.1706 0.2931 0.3178 0.028 Uiso 1 1 calc R . .
C20 C 0.15976(18) 0.22976(4) 0.33113(9) 0.0205(3) Uani 1 1 d . . .
H20 H 0.2202 0.2233 0.2874 0.025 Uiso 1 1 calc R . .
C21 C 0.10092(17) 0.19648(4) 0.37696(8) 0.0174(3) Uani 1 1 d . . .
C22 C 0.12726(17) 0.15340(4) 0.35762(8) 0.0170(3) Uani 1 1 d . . .
C23 C 0.06782(16) 0.12225(4) 0.40389(8) 0.0166(3) Uani 1 1 d . . .
C24 C 0.07162(17) 0.07609(4) 0.40092(8) 0.0178(3) Uani 1 1 d . . .
C25 C 0.06802(17) 0.05736(5) 0.12383(9) 0.0224(3) Uani 1 1 d . . .
H25A H -0.0077 0.0593 0.1654 0.027 Uiso 1 1 calc R . .
H25B H 0.0153 0.0379 0.0768 0.027 Uiso 1 1 calc R . .
C26 C 0.09099(18) 0.10057(5) 0.08755(9) 0.0218(3) Uani 1 1 d . . .
H26A H 0.1462 0.1193 0.1352 0.026 Uiso 1 1 calc R . .
H26B H -0.0223 0.1125 0.0625 0.026 Uiso 1 1 calc R . .
C27 C 0.1972(2) 0.10031(5) 0.01866(9) 0.0270(3) Uani 1 1 d . . .
H27A H 0.3109 0.0885 0.0435 0.032 Uiso 1 1 calc R . .
H27B H 0.1422 0.0817 -0.0293 0.032 Uiso 1 1 calc R . .
C28 C 0.2180(2) 0.14416(6) -0.01644(11) 0.0367(4) Uani 1 1 d . . .
H28A H 0.2848 0.1423 -0.0612 0.055 Uiso 1 1 calc R . .
H28B H 0.2768 0.1624 0.0303 0.055 Uiso 1 1 calc R . .
H28C H 0.1058 0.1560 -0.0411 0.055 Uiso 1 1 calc R . .
C29 C -0.01376(18) 0.14316(5) 0.74946(9) 0.0219(3) Uani 1 1 d . . .
H29A H 0.0202 0.1347 0.6955 0.026 Uiso 1 1 calc R . .
H29B H 0.0658 0.1299 0.7985 0.026 Uiso 1 1 calc R . .
C30 C -0.00726(19) 0.19052(5) 0.75856(9) 0.0226(3) Uani 1 1 d . . .
H30A H -0.0186 0.1983 0.8174 0.027 Uiso 1 1 calc R . .
H30B H -0.1041 0.2031 0.7173 0.027 Uiso 1 1 calc R . .
C31 C 0.1581(2) 0.20845(5) 0.74190(11) 0.0296(3) Uani 1 1 d . . .
H31A H 0.2549 0.1956 0.7827 0.035 Uiso 1 1 calc R . .
H31B H 0.1687 0.2009 0.6828 0.035 Uiso 1 1 calc R . .
C32 C 0.1667(2) 0.25619(5) 0.75187(12) 0.0380(4) Uani 1 1 d . . .
H32A H 0.0753 0.2692 0.7091 0.057 Uiso 1 1 calc R . .
H32B H 0.2768 0.2663 0.7431 0.057 Uiso 1 1 calc R . .
H32C H 0.1534 0.2639 0.8099 0.057 Uiso 1 1 calc R . .
C33 C -0.30871(17) 0.17009(5) 0.54293(9) 0.0212(3) Uani 1 1 d . . .
H33A H -0.3192 0.1557 0.5969 0.025 Uiso 1 1 calc R . .
H33B H -0.3337 0.1492 0.4955 0.025 Uiso 1 1 calc R . .
C34 C -0.43458(19) 0.20621(5) 0.52466(9) 0.0251(3) Uani 1 1 d . . .
H34A H -0.5512 0.1945 0.5144 0.030 Uiso 1 1 calc R . .
H34B H -0.4211 0.2206 0.4712 0.030 Uiso 1 1 calc R . .
C35 C -0.4149(2) 0.23876(5) 0.59668(10) 0.0293(3) Uani 1 1 d . . .
H35A H -0.4204 0.2242 0.6512 0.035 Uiso 1 1 calc R . .
H35B H -0.3016 0.2522 0.6041 0.035 Uiso 1 1 calc R . .
C36 C -0.5507(2) 0.27299(6) 0.57945(12) 0.0399(4) Uani 1 1 d . . .
H36A H -0.5478 0.2871 0.5249 0.060 Uiso 1 1 calc R . .
H36B H -0.5289 0.2937 0.6263 0.060 Uiso 1 1 calc R . .
H36C H -0.6627 0.2602 0.5760 0.060 Uiso 1 1 calc R . .
C37 C 0.38775(17) 0.13517(5) 0.32340(9) 0.0227(3) Uani 1 1 d . . .
H37A H 0.3994 0.1081 0.3555 0.027 Uiso 1 1 calc R . .
H37B H 0.4424 0.1577 0.3630 0.027 Uiso 1 1 calc R . .
C38 C 0.47330(18) 0.13181(5) 0.24779(9) 0.0216(3) Uani 1 1 d . . .
H38A H 0.4427 0.1567 0.2100 0.026 Uiso 1 1 calc R . .
H38B H 0.4315 0.1062 0.2139 0.026 Uiso 1 1 calc R . .
C39 C 0.66611(18) 0.12938(5) 0.27667(9) 0.0239(3) Uani 1 1 d . . .
H39A H 0.6968 0.1041 0.3134 0.029 Uiso 1 1 calc R . .
H39B H 0.7076 0.1546 0.3117 0.029 Uiso 1 1 calc R . .
C40 C 0.75294(19) 0.12702(6) 0.20021(10) 0.0306(4) Uani 1 1 d . . .
H40A H 0.7126 0.1020 0.1656 0.046 Uiso 1 1 calc R . .
H40B H 0.8763 0.1251 0.2212 0.046 Uiso 1 1 calc R . .
H40C H 0.7257 0.1524 0.1647 0.046 Uiso 1 1 calc R . .
C1S C 0.3462(3) 0.02532(9) 0.69078(14) 0.0459(7) Uani 0.67 1 d PG A 1
C2S C 0.3391(4) 0.06838(10) 0.70716(16) 0.0627(14) Uani 0.67 1 d PG A 1
H2SA H 0.3123 0.0779 0.7594 0.075 Uiso 0.67 1 calc PR A 1
C3S C 0.3713(5) 0.09751(7) 0.6471(2) 0.0656(19) Uani 0.67 1 d PG A 1
C4S C 0.4106(3) 0.08359(9) 0.57058(17) 0.0605(10) Uani 0.67 1 d PG A 1
H4SA H 0.4325 0.1035 0.5295 0.073 Uiso 0.67 1 calc PR A 1
C5S C 0.4177(3) 0.04054(10) 0.55420(13) 0.0615(10) Uani 0.67 1 d PG A 1
H5SA H 0.4446 0.0310 0.5019 0.074 Uiso 0.67 1 calc PR A 1
C6S C 0.3855(3) 0.01140(7) 0.61430(17) 0.0675(14) Uani 0.67 1 d PG A 1
H6SA H 0.3904 -0.0180 0.6031 0.081 Uiso 0.67 1 calc PR A 1
C1SB C 0.3550(5) 0.06685(11) 0.6778(3) 0.0287(15) Uani 0.33 1 d PG B 2
C2SB C 0.3751(6) 0.03056(15) 0.6316(2) 0.069(3) Uani 0.33 1 d PG B 2
H2S H 0.4071 0.0328 0.5775 0.083 Uiso 0.33 1 calc PR B 2
C3SB C 0.3486(6) -0.00899(12) 0.6645(3) 0.0396(12) Uani 0.33 1 d PG B 2
H3S H 0.3623 -0.0338 0.6330 0.047 Uiso 0.33 1 calc PR B 2
C4SB C 0.3019(6) -0.01226(11) 0.7437(3) 0.033(2) Uani 0.33 1 d PG B 2
H4S H 0.2837 -0.0393 0.7662 0.040 Uiso 0.33 1 calc PR B 2
C5SB C 0.2817(6) 0.02403(15) 0.7899(2) 0.0357(12) Uani 0.33 1 d PG B 2
H5S H 0.2498 0.0218 0.8440 0.043 Uiso 0.33 1 calc PR B 2
C6SB C 0.3083(5) 0.06358(11) 0.7569(3) 0.0496(17) Uani 0.33 1 d PG B 2
H6S H 0.2946 0.0884 0.7885 0.059 Uiso 0.33 1 calc PR B 2
C7S C 0.3105(8) -0.00553(19) 0.7558(4) 0.078(2) Uani 0.67 1 d P A 1
H7SD H 0.4142 -0.0214 0.7799 0.118 Uiso 0.67 1 calc PR A 1
H7SE H 0.2214 -0.0252 0.7281 0.118 Uiso 0.67 1 calc PR A 1
H7SF H 0.2725 0.0097 0.8020 0.118 Uiso 0.67 1 calc PR A 1
C7SB C 0.3852(18) 0.1099(5) 0.6422(9) 0.098(5) Uani 0.33 1 d P B 2
H7SA H 0.4465 0.1066 0.5954 0.148 Uiso 0.33 1 calc PR B 2
H7SB H 0.4530 0.1272 0.6881 0.148 Uiso 0.33 1 calc PR B 2
H7SC H 0.2758 0.1237 0.6200 0.148 Uiso 0.33 1 calc PR B 2

loop_
_atom_site_aniso_label
_atom_site_aniso_U_11
_atom_site_aniso_U_22
_atom_site_aniso_U_33
_atom_site_aniso_U_23
_atom_site_aniso_U_13
_atom_site_aniso_U_12
O1 0.0200(5) 0.0145(5) 0.0218(5) 0.0024(4) 0.0073(4) 0.0003(4)
O2 0.0237(5) 0.0132(5) 0.0240(5) 0.0003(4) 0.0101(4) -0.0007(4)
O3 0.0218(5) 0.0184(5) 0.0224(5) -0.0027(4) 0.0112(4) -0.0004(4)
O4 0.0196(5) 0.0189(5) 0.0186(4) 0.0004(4) 0.0086(4) 0.0021(4)
N1 0.0231(6) 0.0154(6) 0.0198(5) 0.0002(4) 0.0098(4) 0.0008(5)
N2 0.0211(6) 0.0158(6) 0.0185(5) 0.0007(4) 0.0082(4) 0.0000(4)
N3 0.0218(6) 0.0163(6) 0.0192(5) -0.0002(4) 0.0086(4) 0.0006(5)
N4 0.0224(6) 0.0148(6) 0.0191(5) -0.0007(4) 0.0079(4) 0.0008(4)
C1 0.0190(6) 0.0167(7) 0.0186(6) 0.0004(5) 0.0071(5) -0.0005(5)
C2 0.0180(6) 0.0149(7) 0.0196(6) -0.0007(5) 0.0070(5) 0.0009(5)
C3 0.0161(6) 0.0152(7) 0.0197(6) 0.0008(5) 0.0058(5) -0.0007(5)
C4 0.0181(6) 0.0169(7) 0.0176(6) -0.0002(5) 0.0067(5) -0.0003(5)
C5 0.0210(7) 0.0193(7) 0.0201(6) 0.0008(5) 0.0082(5) -0.0011(5)
C6 0.0249(7) 0.0233(8) 0.0186(6) -0.0005(5) 0.0093(5) -0.0002(6)
C7 0.0270(7) 0.0224(8) 0.0202(6) -0.0040(5) 0.0095(5) 0.0018(6)
C8 0.0250(7) 0.0160(7) 0.0213(6) -0.0019(5) 0.0083(5) 0.0009(5)
C9 0.0182(6) 0.0163(7) 0.0183(6) -0.0007(5) 0.0056(5) 0.0003(5)
C10 0.0198(6) 0.0133(6) 0.0200(6) -0.0002(5) 0.0063(5) 0.0004(5)
C11 0.0186(6) 0.0158(7) 0.0180(6) 0.0002(5) 0.0065(5) 0.0001(5)
C12 0.0187(6) 0.0151(7) 0.0189(6) -0.0009(5) 0.0064(5) 0.0006(5)
C13 0.0189(6) 0.0155(7) 0.0185(6) 0.0002(5) 0.0061(5) 0.0002(5)
C14 0.0186(6) 0.0164(7) 0.0166(6) 0.0004(5) 0.0059(5) 0.0005(5)
C15 0.0194(6) 0.0164(7) 0.0163(6) -0.0004(5) 0.0065(5) 0.0002(5)
C16 0.0179(6) 0.0163(7) 0.0193(6) 0.0009(5) 0.0049(5) 0.0006(5)
C17 0.0234(7) 0.0162(7) 0.0246(6) -0.0015(5) 0.0094(5) 0.0018(5)
C18 0.0287(7) 0.0138(7) 0.0303(7) 0.0006(5) 0.0108(6) 0.0011(6)
C19 0.0270(7) 0.0168(7) 0.0288(7) 0.0024(6) 0.0111(6) -0.0017(6)
C20 0.0232(7) 0.0176(7) 0.0231(6) 0.0018(5) 0.0100(5) -0.0006(5)
C21 0.0187(6) 0.0160(7) 0.0183(6) 0.0019(5) 0.0055(5) 0.0001(5)
C22 0.0191(6) 0.0162(7) 0.0166(6) -0.0002(5) 0.0062(5) 0.0005(5)
C23 0.0184(6) 0.0143(7) 0.0181(6) 0.0005(5) 0.0058(5) 0.0011(5)
C24 0.0200(6) 0.0164(7) 0.0180(6) 0.0012(5) 0.0060(5) 0.0007(5)
C25 0.0191(7) 0.0221(8) 0.0268(7) 0.0048(6) 0.0064(5) 0.0017(5)
C26 0.0231(7) 0.0199(7) 0.0232(6) 0.0037(5) 0.0064(5) 0.0028(6)
C27 0.0308(8) 0.0267(8) 0.0254(7) 0.0053(6) 0.0105(6) 0.0005(6)
C28 0.0425(10) 0.0356(10) 0.0340(8) 0.0137(7) 0.0124(7) -0.0019(8)
C29 0.0217(7) 0.0189(7) 0.0259(7) -0.0017(5) 0.0067(5) -0.0022(5)
C30 0.0276(7) 0.0177(7) 0.0229(6) -0.0010(5) 0.0058(5) -0.0022(6)
C31 0.0284(8) 0.0229(8) 0.0371(8) -0.0013(6) 0.0063(6) -0.0059(6)
C32 0.0382(9) 0.0233(9) 0.0523(10) 0.0004(7) 0.0092(8) -0.0094(7)
C33 0.0221(7) 0.0204(7) 0.0232(6) -0.0015(5) 0.0095(5) -0.0008(6)
C34 0.0246(7) 0.0265(8) 0.0249(7) -0.0008(6) 0.0068(6) 0.0040(6)
C35 0.0287(8) 0.0279(9) 0.0315(8) -0.0063(6) 0.0069(6) 0.0054(6)
C36 0.0361(9) 0.0337(10) 0.0513(10) -0.0057(8) 0.0122(8) 0.0120(8)
C37 0.0197(7) 0.0286(8) 0.0213(6) 0.0019(6) 0.0077(5) 0.0022(6)
C38 0.0220(7) 0.0231(8) 0.0213(6) -0.0020(5) 0.0081(5) -0.0011(6)
C39 0.0219(7) 0.0277(8) 0.0234(7) -0.0050(6) 0.0079(5) -0.0001(6)
C40 0.0227(7) 0.0435(10) 0.0279(7) -0.0078(7) 0.0106(6) -0.0004(7)
C1S 0.0214(12) 0.056(2) 0.0555(18) 0.0199(15) -0.0039(12) -0.0052(12)
C2S 0.040(2) 0.072(3) 0.077(3) -0.001(2) 0.016(2) 0.008(2)
C3S 0.031(2) 0.065(4) 0.094(4) 0.014(3) 0.000(2) 0.003(2)
C4S 0.0336(16) 0.077(3) 0.062(2) 0.0265(19) -0.0100(15) -0.0200(16)
C5S 0.0404(17) 0.093(3) 0.0436(17) 0.0102(17) -0.0069(13) -0.0198(18)
C6S 0.044(2) 0.076(3) 0.071(3) 0.015(2) -0.0149(19) -0.018(2)
C1SB 0.008(2) 0.015(3) 0.060(4) 0.002(3) 0.001(2) 0.0011(19)
C2SB 0.031(4) 0.113(9) 0.063(5) 0.045(6) 0.010(3) -0.012(4)
C3SB 0.038(3) 0.033(3) 0.048(3) -0.003(3) 0.009(2) 0.000(2)
C4SB 0.022(4) 0.010(3) 0.067(6) 0.004(3) 0.011(3) 0.010(2)
C5SB 0.023(2) 0.045(4) 0.038(3) -0.006(3) 0.006(2) 0.004(2)
C6SB 0.024(3) 0.045(4) 0.074(5) -0.013(4) -0.003(3) 0.010(3)
C7S 0.052(4) 0.105(5) 0.073(3) 0.038(3) 0.000(3) -0.027(3)
C7SB 0.042(5) 0.128(10) 0.114(10) 0.084(8) -0.008(6) -0.023(6)

loop_
_atom_type_symbol
_atom_type_description
_atom_type_scat_dispersion_real
_atom_type_scat_dispersion_imag
_atom_type_scat_source
C C 0.0033 0.0016 'International Tables Vol C Tables 4.2.6.8 and 6.1.1.4'
H H 0.0000 0.0000 'International Tables Vol C Tables 4.2.6.8 and 6.1.1.4'
N N 0.0061 0.0033 'International Tables Vol C Tables 4.2.6.8 and 6.1.1.4'
O O 0.0106 0.0060 'International Tables Vol C Tables 4.2.6.8 and 6.1.1.4'

loop_
_geom_angle_atom_site_label_1
_geom_angle_atom_site_label_2
_geom_angle_atom_site_label_3
_geom_angle
_geom_angle_site_symmetry_1
_geom_angle_site_symmetry_3
C3 O1 C25 112.03(10) . .
C10 O2 C29 114.28(10) . .
C15 O3 C33 117.02(10) . .
C22 O4 C37 112.75(10) . .
C12 N1 C1 111.80(11) 3_556 .
C12 N1 H1N 124.1 3_556 .
C1 N1 H1N 124.1 . .
C12 N2 C13 124.87(12) . .
C13 N3 C24 108.10(11) . .
C1 N4 C24 122.72(12) . .
N4 C1 N1 127.66(12) . .
N4 C1 C2 125.16(12) . .
N1 C1 C2 107.18(12) . .
C3 C2 C11 121.17(12) . 3_556
C3 C2 C1 131.92(13) . .
C11 C2 C1 106.91(11) 3_556 .
O1 C3 C2 123.27(12) . .
O1 C3 C4 118.12(11) . .
C2 C3 C4 118.61(12) . .
C3 C4 C5 121.24(12) . .
C3 C4 C9 120.14(11) . 3_556
C5 C4 C9 118.62(12) . 3_556
C6 C5 C4 120.90(13) . .
C6 C5 H5 119.6 . .
C4 C5 H5 119.6 . .
C5 C6 C7 120.42(12) . 3_556
C5 C6 H6 119.8 . .
C7 C6 H6 119.8 3_556 .
C8 C7 C6 120.36(13) . 3_556
C8 C7 H7 119.8 . .
C6 C7 H7 119.8 3_556 .
C7 C8 C9 120.76(13) . .
C7 C8 H8 119.6 . .
C9 C8 H8 119.6 . .
C8 C9 C10 120.98(12) . .
C8 C9 C4 118.92(12) . 3_556
C10 C9 C4 120.10(12) . 3_556
O2 C10 C11 124.77(12) . .
O2 C10 C9 116.65(11) . .
C11 C10 C9 118.57(12) . .
C10 C11 C2 121.25(12) . 3_556
C10 C11 C12 132.16(13) . .
C2 C11 C12 106.58(11) 3_556 .
N2 C12 N1 128.55(12) . 3_556
N2 C12 C11 123.95(12) . .
N1 C12 C11 107.49(11) 3_556 .
N2 C13 N3 128.06(12) . .
N2 C13 C14 121.27(12) . .
N3 C13 C14 110.50(11) . .
C15 C14 C23 121.15(12) . .
C15 C14 C13 133.43(12) . .
C23 C14 C13 105.41(11) . .
O3 C15 C14 124.48(12) . .
O3 C15 C16 116.51(12) . .
C14 C15 C16 118.99(12) . .
C17 C16 C15 121.46(12) . .
C17 C16 C21 118.80(12) . .
C15 C16 C21 119.74(12) . .
C18 C17 C16 120.74(13) . .
C18 C17 H17 119.6 . .
C16 C17 H17 119.6 . .
C17 C18 C19 120.59(13) . .
C17 C18 H18 119.7 . .
C19 C18 H18 119.7 . .
C20 C19 C18 120.32(13) . .
C20 C19 H19 119.8 . .
C18 C19 H19 119.8 . .
C19 C20 C21 120.74(13) . .
C19 C20 H20 119.6 . .
C21 C20 H20 119.6 . .
C20 C21 C22 121.30(12) . .
C20 C21 C16 118.81(12) . .
C22 C21 C16 119.88(12) . .
C23 C22 O4 122.86(12) . .
C23 C22 C21 119.13(12) . .
O4 C22 C21 118.01(11) . .
C22 C23 C14 120.96(12) . .
C22 C23 C24 133.40(12) . .
C14 C23 C24 105.64(11) . .
N4 C24 N3 127.40(13) . .
N4 C24 C23 122.40(12) . .
N3 C24 C23 110.16(11) . .
O1 C25 C26 108.71(11) . .
O1 C25 H25A 109.9 . .
C26 C25 H25A 109.9 . .
O1 C25 H25B 109.9 . .
C26 C25 H25B 109.9 . .
H25A C25 H25B 108.3 . .
C25 C26 C27 113.68(12) . .
C25 C26 H26A 108.8 . .
C27 C26 H26A 108.8 . .
C25 C26 H26B 108.8 . .
C27 C26 H26B 108.8 . .
H26A C26 H26B 107.7 . .
C28 C27 C26 112.40(13) . .
C28 C27 H27A 109.1 . .
C26 C27 H27A 109.1 . .
C28 C27 H27B 109.1 . .
C26 C27 H27B 109.1 . .
H27A C27 H27B 107.9 . .
C27 C28 H28A 109.5 . .
C27 C28 H28B 109.5 . .
H28A C28 H28B 109.5 . .
C27 C28 H28C 109.5 . .
H28A C28 H28C 109.5 . .
H28B C28 H28C 109.5 . .
O2 C29 C30 108.53(11) . .
O2 C29 H29A 110.0 . .
C30 C29 H29A 110.0 . .
O2 C29 H29B 110.0 . .
C30 C29 H29B 110.0 . .
H29A C29 H29B 108.4 . .
C29 C30 C31 111.63(12) . .
C29 C30 H30A 109.3 . .
C31 C30 H30A 109.3 . .
C29 C30 H30B 109.3 . .
C31 C30 H30B 109.3 . .
H30A C30 H30B 108.0 . .
C32 C31 C30 112.04(14) . .
C32 C31 H31A 109.2 . .
C30 C31 H31A 109.2 . .
C32 C31 H31B 109.2 . .
C30 C31 H31B 109.2 . .
H31A C31 H31B 107.9 . .
C31 C32 H32A 109.5 . .
C31 C32 H32B 109.5 . .
H32A C32 H32B 109.5 . .
C31 C32 H32C 109.5 . .
H32A C32 H32C 109.5 . .
H32B C32 H32C 109.5 . .
O3 C33 C34 109.86(12) . .
O3 C33 H33A 109.7 . .
C34 C33 H33A 109.7 . .
O3 C33 H33B 109.7 . .
C34 C33 H33B 109.7 . .
H33A C33 H33B 108.2 . .
C33 C34 C35 114.04(12) . .
C33 C34 H34A 108.7 . .
C35 C34 H34A 108.7 . .
C33 C34 H34B 108.7 . .
C35 C34 H34B 108.7 . .
H34A C34 H34B 107.6 . .
C36 C35 C34 112.92(13) . .
C36 C35 H35A 109.0 . .
C34 C35 H35A 109.0 . .
C36 C35 H35B 109.0 . .
C34 C35 H35B 109.0 . .
H35A C35 H35B 107.8 . .
C35 C36 H36A 109.5 . .
C35 C36 H36B 109.5 . .
H36A C36 H36B 109.5 . .
C35 C36 H36C 109.5 . .
H36A C36 H36C 109.5 . .
H36B C36 H36C 109.5 . .
O4 C37 C38 109.03(11) . .
O4 C37 H37A 109.9 . .
C38 C37 H37A 109.9 . .
O4 C37 H37B 109.9 . .
C38 C37 H37B 109.9 . .
H37A C37 H37B 108.3 . .
C37 C38 C39 111.76(11) . .
C37 C38 H38A 109.3 . .
C39 C38 H38A 109.3 . .
C37 C38 H38B 109.3 . .
C39 C38 H38B 109.3 . .
H38A C38 H38B 107.9 . .
C38 C39 C40 111.80(12) . .
C38 C39 H39A 109.3 . .
C40 C39 H39A 109.3 . .
C38 C39 H39B 109.3 . .
C40 C39 H39B 109.3 . .
H39A C39 H39B 107.9 . .
C39 C40 H40A 109.5 . .
C39 C40 H40B 109.5 . .
H40A C40 H40B 109.5 . .
C39 C40 H40C 109.5 . .
H40A C40 H40C 109.5 . .
H40B C40 H40C 109.5 . .
C2S C1S C6S 120.0 . .
C2S C1S C7S 119.3(3) . .
C6S C1S C7S 120.7(3) . .
C3S C2S C1S 120.0 . .
C3S C2S H2SA 120.0 . .
C1S C2S H2SA 120.0 . .
C2S C3S C4S 120.0 . .
C5S C4S C3S 120.0 . .
C5S C4S H4SA 120.0 . .
C3S C4S H4SA 120.0 . .
C4S C5S C6S 120.0 . .
C4S C5S H5SA 120.0 . .
C6S C5S H5SA 120.0 . .
C5S C6S C1S 120.0 . .
C5S C6S H6SA 120.0 . .
C1S C6S H6SA 120.0 . .
C2SB C1SB C6SB 120.0 . .
C2SB C1SB C7SB 120.0(7) . .
C6SB C1SB C7SB 120.0(7) . .
C3SB C2SB C1SB 120.0 . .
C3SB C2SB H2S 120.0 . .
C1SB C2SB H2S 120.0 . .
C2SB C3SB C4SB 120.0 . .
C2SB C3SB H3S 120.0 . .
C4SB C3SB H3S 120.0 . .
C5SB C4SB C3SB 120.0 . .
C5SB C4SB H4S 120.0 . .
C3SB C4SB H4S 120.0 . .
C4SB C5SB C6SB 120.0 . .
C4SB C5SB H5S 120.0 . .
C6SB C5SB H5S 120.0 . .
C5SB C6SB C1SB 120.0 . .
C5SB C6SB H6S 120.0 . .
C1SB C6SB H6S 120.0 . .
C1SB C7SB H7SA 109.5 . .
C1SB C7SB H7SB 109.5 . .
H7SA C7SB H7SB 109.5 . .
C1SB C7SB H7SC 109.5 . .
H7SA C7SB H7SC 109.5 . .
H7SB C7SB H7SC 109.5 . .

loop_
_geom_bond_atom_site_label_1
_geom_bond_atom_site_label_2
_geom_bond_distance
_geom_bond_site_symmetry_2
O1 C3 1.3710(16) .
O1 C25 1.4493(16) .
O2 C10 1.3731(16) .
O2 C29 1.4549(17) .
O3 C15 1.3694(15) .
O3 C33 1.4543(17) .
O4 C22 1.3779(15) .
O4 C37 1.4397(16) .
N1 C12 1.3680(17) 3_556
N1 C1 1.3698(17) .
N1 H1N 0.8800 .
N2 C12 1.3175(17) .
N2 C13 1.3336(16) .
N3 C13 1.3666(17) .
N3 C24 1.3686(16) .
N4 C1 1.3190(18) .
N4 C24 1.3395(17) .
C1 C2 1.4605(18) .
C2 C3 1.3817(17) .
C2 C11 1.4257(19) 3_556
C3 C4 1.4208(18) .
C4 C5 1.4222(17) .
C4 C9 1.4277(19) 3_556
C5 C6 1.3681(19) .
C5 H5 0.9500 .
C6 C7 1.409(2) 3_556
C6 H6 0.9500 .
C7 C8 1.3722(18) .
C7 C6 1.409(2) 3_556
C7 H7 0.9500 .
C8 C9 1.4187(18) .
C8 H8 0.9500 .
C9 C10 1.4246(17) .
C9 C4 1.4277(19) 3_556
C10 C11 1.3771(18) .
C11 C2 1.4257(19) 3_556
C11 C12 1.4590(17) .
C12 N1 1.3680(17) 3_556
C13 C14 1.4583(18) .
C14 C15 1.3749(19) .
C14 C23 1.4303(17) .
C15 C16 1.4241(18) .
C16 C17 1.4150(19) .
C16 C21 1.4344(18) .
C17 C18 1.367(2) .
C17 H17 0.9500 .
C18 C19 1.412(2) .
C18 H18 0.9500 .
C19 C20 1.369(2) .
C19 H19 0.9500 .
C20 C21 1.4170(18) .
C20 H20 0.9500 .
C21 C22 1.4225(19) .
C22 C23 1.3741(18) .
C23 C24 1.4611(19) .
C25 C26 1.510(2) .
C25 H25A 0.9900 .
C25 H25B 0.9900 .
C26 C27 1.5244(19) .
C26 H26A 0.9900 .
C26 H26B 0.9900 .
C27 C28 1.517(2) .
C27 H27A 0.9900 .
C27 H27B 0.9900 .
C28 H28A 0.9800 .
C28 H28B 0.9800 .
C28 H28C 0.9800 .
C29 C30 1.505(2) .
C29 H29A 0.9900 .
C29 H29B 0.9900 .
C30 C31 1.520(2) .
C30 H30A 0.9900 .
C30 H30B 0.9900 .
C31 C32 1.518(2) .
C31 H31A 0.9900 .
C31 H31B 0.9900 .
C32 H32A 0.9800 .
C32 H32B 0.9800 .
C32 H32C 0.9800 .
C33 C34 1.514(2) .
C33 H33A 0.9900 .
C33 H33B 0.9900 .
C34 C35 1.522(2) .
C34 H34A 0.9900 .
C34 H34B 0.9900 .
C35 C36 1.521(2) .
C35 H35A 0.9900 .
C35 H35B 0.9900 .
C36 H36A 0.9800 .
C36 H36B 0.9800 .
C36 H36C 0.9800 .
C37 C38 1.5091(18) .
C37 H37A 0.9900 .
C37 H37B 0.9900 .
C38 C39 1.5244(19) .
C38 H38A 0.9900 .
C38 H38B 0.9900 .
C39 C40 1.5257(19) .
C39 H39A 0.9900 .
C39 H39B 0.9900 .
C40 H40A 0.9800 .
C40 H40B 0.9800 .
C40 H40C 0.9800 .
C1S C2S 1.3900 .
C1S C6S 1.3900 .
C1S C7S 1.492(5) .
C2S C3S 1.3900 .
C2S H2SA 0.9500 .
C3S C4S 1.3900 .
C4S C5S 1.3900 .
C4S H4SA 0.9500 .
C5S C6S 1.3900 .
C5S H5SA 0.9500 .
C6S H6SA 0.9500 .
C1SB C2SB 1.3900 .
C1SB C6SB 1.3900 .
C1SB C7SB 1.513(15) .
C2SB C3SB 1.3900 .
C2SB H2S 0.9500 .
C3SB C4SB 1.3900 .
C3SB H3S 0.9500 .
C4SB C5SB 1.3900 .
C4SB H4S 0.9500 .
C5SB C6SB 1.3900 .
C5SB H5S 0.9500 .
C6SB H6S 0.9500 .
C7S H7SD 0.9800 .
C7S H7SE 0.9800 .
C7S H7SF 0.9800 .
C7SB H7SA 0.9800 .
C7SB H7SB 0.9800 .
C7SB H7SC 0.9800 .
